data_2214522
loop_
_publ_author_name
'Chun-Yang Zheng'
'Jing Zheng'
'Dun-Jia Wang'

_publ_section_title
;
 5-(Biphenyl-4-yl)-3-(4-<i>tert</i>-butylphenyl)-1<i>H</i>-pyrazole
;
_journal_coeditor_code BQ2023
_journal_issue 8
_journal_name_full 'Acta Crystallographica Section E'
_journal_page_first o3444
_journal_page_last o3444
_journal_paper_doi 10.1107/S1600536807028565
_journal_volume 63
_journal_year 2007
_chemical_formula_iupac 'C25 H24 N2'
_chemical_formula_moiety 'C25 H24 N2'
_chemical_formula_sum 'C25 H24 N2'
_chemical_formula_weight 352.46
_chemical_melting_point 495
_chemical_name_systematic
;
3-(4-tert-Butylphenyl)-5-(biphenyl-4-yl)-1H-pyrazole
;
_space_group_IT_number 2
_symmetry_cell_setting triclinic
_symmetry_space_group_name_Hall '-P 1'
_symmetry_space_group_name_H-M 'P -1'
_atom_sites_solution_hydrogens geom
_atom_sites_solution_primary direct
_atom_sites_solution_secondary difmap
_audit_creation_method SHELXL-97
_cell_angle_alpha 100.158(2)
_cell_angle_beta 95.028(2)
_cell_angle_gamma 103.283(2)
_cell_formula_units_Z 2
_cell_length_a 6.1119(6)
_cell_length_b 12.0498(11)
_cell_length_c 13.9657(13)
_cell_measurement_reflns_used 1534
_cell_measurement_temperature 292(2)
_cell_measurement_theta_max 24.34
_cell_measurement_theta_min 2.54
_cell_volume 976.47(16)
_computing_cell_refinement 'SAINT (Bruker, 1999)'
_computing_data_collection 'SMART (Bruker, 1997)'
_computing_data_reduction SAINT
_computing_molecular_graphics 'SHELXTL (Bruker, 2001)'
_computing_publication_material SHELXTL
_computing_structure_refinement 'SHELXL97 (Sheldrick, 1997)'
_computing_structure_solution 'SHELXS97 (Sheldrick, 1997)'
_diffrn_ambient_temperature 292(2)
_diffrn_detector_area_resol_mean 0
_diffrn_measured_fraction_theta_full 0.983
_diffrn_measured_fraction_theta_max 0.983
_diffrn_measurement_device_type 'Bruker SMART CCD area-detector'
_diffrn_measurement_method '\f and \w'
_diffrn_radiation_monochromator graphite
_diffrn_radiation_source 'fine-focus sealed tube'
_diffrn_radiation_type MoK\a
_diffrn_radiation_wavelength 0.71073
_diffrn_reflns_av_R_equivalents 0.0228
_diffrn_reflns_av_sigmaI/netI 0.0437
_diffrn_reflns_limit_h_max 7
_diffrn_reflns_limit_h_min -7
_diffrn_reflns_limit_k_max 14
_diffrn_reflns_limit_k_min -14
_diffrn_reflns_limit_l_max 15
_diffrn_reflns_limit_l_min -16
_diffrn_reflns_number 6143
_diffrn_reflns_theta_full 25.50
_diffrn_reflns_theta_max 25.50
_diffrn_reflns_theta_min 1.49
_diffrn_standards_decay_% 0
_diffrn_standards_interval_count 0
_diffrn_standards_interval_time 0
_diffrn_standards_number 0
_exptl_absorpt_coefficient_mu 0.070
_exptl_absorpt_correction_T_max 0.9930
_exptl_absorpt_correction_T_min 0.9693
_exptl_absorpt_correction_type none
_exptl_absorpt_process_details '(SADABS; Sheldrick, 1996)'
_exptl_crystal_colour colorless
_exptl_crystal_density_diffrn 1.199
_exptl_crystal_density_method 'not measured'
_exptl_crystal_description block
_exptl_crystal_F_000 376
_exptl_crystal_size_max 0.30
_exptl_crystal_size_mid 0.16
_exptl_crystal_size_min 0.10
_refine_diff_density_max 0.219
_refine_diff_density_min -0.225
_refine_ls_extinction_method none
_refine_ls_goodness_of_fit_ref 1.100
_refine_ls_hydrogen_treatment mixed
_refine_ls_matrix_type full
_refine_ls_number_parameters 250
_refine_ls_number_reflns 3570
_refine_ls_number_restraints 0
_refine_ls_restrained_S_all 1.100
_refine_ls_R_factor_all 0.0878
_refine_ls_R_factor_gt 0.0598
_refine_ls_shift/su_max 0.001
_refine_ls_shift/su_mean 0.000
_refine_ls_structure_factor_coef Fsqd
_refine_ls_weighting_details 'calc w=1/[\s^2^(Fo^2^)+(0.0796P)^2^+0.2893P] where P=(Fo^2^+2Fc^2^)/3'
_refine_ls_weighting_scheme calc
_refine_ls_wR_factor_gt 0.1615
_refine_ls_wR_factor_ref 0.1835
_reflns_number_gt 2481
_reflns_number_total 3570
_reflns_threshold_expression I>2sigma(I)
_cod_data_source_file bq2023.cif
_cod_data_source_block I
_cod_depositor_comments
;
The following automatic conversions were performed:
'_symmetry_cell_setting' value 'Triclinic' changed to 'triclinic'
according to '/home/saulius/struct/CIF-dictionaries/cif_core.dic'
dictionary named 'cif_core.dic' version 2.4.1 from 2010-06-29.

Automatic conversion script
Id: cif_fix_enum 1527 2010-12-29 10:47:43Z saulius 

The following automatic conversions were performed:

'_symmetry_cell_setting' value 'Triclinic' changed to 'triclinic'
according to /home/saulius/struct/CIF-dictionaries/cif_core.dic
dictionary named 'cif_core.dic' version 2.4.1 from 2010-06-29.

Automatic conversion script
Id: cif_fix_values 1715 2011-07-08 13:25:40Z adriana 
;
_cod_database_code 2214522
_cod_database_fobs_code 2214522

loop_
_symmetry_equiv_pos_as_xyz
'x, y, z'
'-x, -y, -z'

loop_
_atom_site_type_symbol
_atom_site_label
_atom_site_fract_x
_atom_site_fract_y
_atom_site_fract_z
_atom_site_U_iso_or_equiv
_atom_site_adp_type
_atom_site_calc_flag
_atom_site_refinement_flags
_atom_site_occupancy
C C1 0.7158(7) 0.3551(3) 0.5414(2) 0.0950(13) Uani d . 1
H H1A 0.6643 0.4230 0.5656 0.142 Uiso calc R 1
H H1B 0.8564 0.3780 0.5158 0.142 Uiso calc R 1
H H1C 0.7382 0.3154 0.5939 0.142 Uiso calc R 1
C C2 0.6293(6) 0.1697(3) 0.4199(3) 0.0783(10) Uani d . 1
H H2A 0.6593 0.1307 0.4720 0.117 Uiso calc R 1
H H2B 0.7672 0.1962 0.3934 0.117 Uiso calc R 1
H H2C 0.5192 0.1167 0.3692 0.117 Uiso calc R 1
C C3 0.3255(7) 0.2309(5) 0.5034(3) 0.123(2) Uani d . 1
H H3A 0.2162 0.1751 0.4542 0.184 Uiso calc R 1
H H3B 0.2639 0.2955 0.5270 0.184 Uiso calc R 1
H H3C 0.3610 0.1950 0.5569 0.184 Uiso calc R 1
C C4 0.5378(5) 0.2736(2) 0.4597(2) 0.0536(7) Uani d . 1
C C5 0.4971(4) 0.3378(2) 0.37709(18) 0.0449(6) Uani d . 1
C C6 0.6779(5) 0.4085(3) 0.3445(2) 0.0563(8) Uani d . 1
H H6 0.8247 0.4156 0.3735 0.068 Uiso calc R 1
C C7 0.6464(5) 0.4678(3) 0.2712(2) 0.0539(7) Uani d . 1
H H7 0.7719 0.5138 0.2517 0.065 Uiso calc R 1
C C8 0.4300(4) 0.4606(2) 0.22552(18) 0.0403(6) Uani d . 1
C C9 0.2523(4) 0.3885(2) 0.25587(19) 0.0477(7) Uani d . 1
H H9 0.1057 0.3797 0.2258 0.057 Uiso calc R 1
C C10 0.2846(4) 0.3289(2) 0.3294(2) 0.0506(7) Uani d . 1
H H10 0.1590 0.2812 0.3474 0.061 Uiso calc R 1
C C11 0.3994(4) 0.5269(2) 0.14872(18) 0.0404(6) Uani d . 1
C C12 0.5617(4) 0.6131(2) 0.12097(18) 0.0419(6) Uani d . 1
H H12 0.7135 0.6406 0.1478 0.050 Uiso calc R 1
C C13 0.4531(4) 0.6495(2) 0.04618(18) 0.0378(6) Uani d . 1
C C14 0.5372(4) 0.7374(2) -0.01143(17) 0.0380(6) Uani d . 1
C C15 0.7680(4) 0.7856(2) -0.00671(18) 0.0421(6) Uani d . 1
H H15 0.8705 0.7620 0.0334 0.051 Uiso calc R 1
C C16 0.8468(4) 0.8678(2) -0.06062(19) 0.0438(6) Uani d . 1
H H16 1.0024 0.8979 -0.0568 0.053 Uiso calc R 1
C C17 0.7011(4) 0.9072(2) -0.12046(18) 0.0395(6) Uani d . 1
C C18 0.4706(4) 0.8583(2) -0.1253(2) 0.0520(7) Uani d . 1
H H18 0.3685 0.8821 -0.1655 0.062 Uiso calc R 1
C C19 0.3893(4) 0.7753(2) -0.0721(2) 0.0488(7) Uani d . 1
H H19 0.2338 0.7443 -0.0767 0.059 Uiso calc R 1
C C20 0.7866(4) 0.9963(2) -0.17797(18) 0.0420(6) Uani d . 1
C C21 0.9742(5) 0.9931(3) -0.2268(2) 0.0577(8) Uani d . 1
H H21 1.0473 0.9341 -0.2229 0.069 Uiso calc R 1
C C22 1.0547(5) 1.0752(3) -0.2810(2) 0.0663(9) Uani d . 1
H H22 1.1799 1.0708 -0.3135 0.080 Uiso calc R 1
C C23 0.9497(5) 1.1638(3) -0.2871(2) 0.0647(9) Uani d . 1
H H23 1.0037 1.2198 -0.3232 0.078 Uiso calc R 1
C C24 0.7637(6) 1.1687(3) -0.2389(2) 0.0623(8) Uani d . 1
H H24 0.6926 1.2285 -0.2426 0.075 Uiso calc R 1
C C25 0.6814(5) 1.0863(2) -0.1853(2) 0.0495(7) Uani d . 1
H H25 0.5549 1.0906 -0.1538 0.059 Uiso calc R 1
N N1 0.2007(3) 0.51032(18) 0.09379(15) 0.0449(5) Uani d . 1
N N2 0.2365(4) 0.58635(19) 0.03297(17) 0.0442(6) Uani d . 1
H H2 0.148(5) 0.580(2) -0.014(2) 0.053 Uiso d . 1

loop_
_atom_site_aniso_label
_atom_site_aniso_U_11
_atom_site_aniso_U_22
_atom_site_aniso_U_33
_atom_site_aniso_U_12
_atom_site_aniso_U_13
_atom_site_aniso_U_23
C1 0.147(4) 0.081(3) 0.055(2) 0.033(2) -0.021(2) 0.0170(19)
C2 0.104(3) 0.067(2) 0.075(2) 0.037(2) 0.007(2) 0.0256(18)
C3 0.086(3) 0.219(5) 0.119(4) 0.064(3) 0.047(3) 0.127(4)
C4 0.0585(18) 0.0610(18) 0.0472(16) 0.0205(14) 0.0046(13) 0.0204(14)
C5 0.0501(16) 0.0498(15) 0.0380(14) 0.0182(12) 0.0046(12) 0.0101(12)
C6 0.0417(16) 0.074(2) 0.0564(17) 0.0158(14) -0.0034(13) 0.0252(15)
C7 0.0397(15) 0.0643(18) 0.0602(18) 0.0090(13) 0.0027(13) 0.0267(15)
C8 0.0406(14) 0.0394(13) 0.0392(14) 0.0105(11) 0.0011(11) 0.0054(11)
C9 0.0365(14) 0.0543(16) 0.0512(16) 0.0086(12) -0.0027(12) 0.0159(13)
C10 0.0421(15) 0.0571(17) 0.0547(16) 0.0079(12) 0.0075(13) 0.0218(14)
C11 0.0374(14) 0.0404(13) 0.0416(14) 0.0100(11) -0.0011(11) 0.0060(11)
C12 0.0352(13) 0.0421(14) 0.0447(15) 0.0063(11) -0.0036(11) 0.0081(11)
C13 0.0291(13) 0.0393(13) 0.0440(14) 0.0081(10) 0.0047(10) 0.0063(11)
C14 0.0384(14) 0.0362(13) 0.0385(13) 0.0106(10) 0.0025(11) 0.0047(11)
C15 0.0348(13) 0.0431(14) 0.0476(15) 0.0098(11) -0.0045(11) 0.0115(12)
C16 0.0336(13) 0.0421(14) 0.0552(16) 0.0070(11) 0.0016(12) 0.0143(12)
C17 0.0391(14) 0.0383(13) 0.0413(14) 0.0120(11) 0.0032(11) 0.0064(11)
C18 0.0387(15) 0.0654(18) 0.0601(18) 0.0186(13) 0.0016(13) 0.0291(15)
C19 0.0307(14) 0.0599(17) 0.0591(17) 0.0097(12) 0.0034(12) 0.0239(14)
C20 0.0408(14) 0.0431(14) 0.0431(14) 0.0119(11) 0.0008(11) 0.0119(12)
C21 0.0525(17) 0.0647(18) 0.0658(19) 0.0228(14) 0.0088(15) 0.0281(16)
C22 0.0474(17) 0.084(2) 0.079(2) 0.0188(16) 0.0214(16) 0.0391(19)
C23 0.066(2) 0.0635(19) 0.068(2) 0.0078(16) 0.0062(17) 0.0334(16)
C24 0.077(2) 0.0521(17) 0.0641(19) 0.0243(15) 0.0033(17) 0.0216(15)
C25 0.0498(16) 0.0502(16) 0.0527(16) 0.0184(13) 0.0076(13) 0.0132(13)
N1 0.0370(12) 0.0502(13) 0.0485(13) 0.0094(10) -0.0002(10) 0.0174(10)
N2 0.0321(12) 0.0523(13) 0.0471(13) 0.0061(10) -0.0015(9) 0.0164(11)

loop_
_atom_type_symbol
_atom_type_description
_atom_type_scat_dispersion_real
_atom_type_scat_dispersion_imag
_atom_type_scat_source
C C 0.0033 0.0016 'International Tables Vol C Tables 4.2.6.8 and 6.1.1.4'
H H 0.0000 0.0000 'International Tables Vol C Tables 4.2.6.8 and 6.1.1.4'
N N 0.0061 0.0033 'International Tables Vol C Tables 4.2.6.8 and 6.1.1.4'

loop_
_geom_angle_atom_site_label_1
_geom_angle_atom_site_label_2
_geom_angle_atom_site_label_3
_geom_angle
_geom_angle_publ_flag
C4 C1 H1A 109.5 no
C4 C1 H1B 109.5 no
H1A C1 H1B 109.5 no
C4 C1 H1C 109.5 no
H1A C1 H1C 109.5 no
H1B C1 H1C 109.5 no
C4 C2 H2A 109.5 no
C4 C2 H2B 109.5 no
H2A C2 H2B 109.5 no
C4 C2 H2C 109.5 no
H2A C2 H2C 109.5 no
H2B C2 H2C 109.5 no
C4 C3 H3A 109.5 no
C4 C3 H3B 109.5 no
H3A C3 H3B 109.5 no
C4 C3 H3C 109.5 no
H3A C3 H3C 109.5 no
H3B C3 H3C 109.5 no
C3 C4 C2 108.8(3) no
C3 C4 C5 112.5(2) no
C2 C4 C5 109.4(2) no
C3 C4 C1 108.4(3) no
C2 C4 C1 108.1(3) no
C5 C4 C1 109.5(2) no
C10 C5 C6 115.8(2) no
C10 C5 C4 123.2(2) no
C6 C5 C4 120.9(2) no
C7 C6 C5 122.2(3) no
C7 C6 H6 118.9 no
C5 C6 H6 118.9 no
C6 C7 C8 121.3(3) no
C6 C7 H7 119.4 no
C8 C7 H7 119.4 no
C9 C8 C7 116.4(2) no
C9 C8 C11 123.1(2) no
C7 C8 C11 120.5(2) no
C8 C9 C10 122.1(2) no
C8 C9 H9 119.0 no
C10 C9 H9 119.0 no
C9 C10 C5 122.1(3) no
C9 C10 H10 119.0 no
C5 C10 H10 119.0 no
N1 C11 C12 109.7(2) no
N1 C11 C8 122.4(2) no
C12 C11 C8 127.9(2) no
C13 C12 C11 106.6(2) no
C13 C12 H12 126.7 no
C11 C12 H12 126.7 no
N2 C13 C12 105.5(2) no
N2 C13 C14 123.3(2) no
C12 C13 C14 131.2(2) no
C15 C14 C19 117.8(2) no
C15 C14 C13 120.8(2) no
C19 C14 C13 121.4(2) no
C16 C15 C14 120.8(2) no
C16 C15 H15 119.6 no
C14 C15 H15 119.6 no
C15 C16 C17 121.9(2) no
C15 C16 H16 119.0 no
C17 C16 H16 119.0 no
C16 C17 C18 117.1(2) no
C16 C17 C20 121.7(2) no
C18 C17 C20 121.2(2) no
C19 C18 C17 121.6(2) no
C19 C18 H18 119.2 no
C17 C18 H18 119.2 no
C18 C19 C14 120.8(2) no
C18 C19 H19 119.6 no
C14 C19 H19 119.6 no
C21 C20 C25 117.6(2) no
C21 C20 C17 121.2(2) no
C25 C20 C17 121.2(2) no
C22 C21 C20 121.7(3) no
C22 C21 H21 119.1 no
C20 C21 H21 119.1 no
C23 C22 C21 119.9(3) no
C23 C22 H22 120.0 no
C21 C22 H22 120.0 no
C22 C23 C24 119.2(3) no
C22 C23 H23 120.4 no
C24 C23 H23 120.4 no
C25 C24 C23 121.0(3) no
C25 C24 H24 119.5 no
C23 C24 H24 119.5 no
C24 C25 C20 120.5(3) no
C24 C25 H25 119.8 no
C20 C25 H25 119.8 no
C11 N1 N2 105.7(2) no
C13 N2 N1 112.4(2) no
C13 N2 H2 124(2) no
N1 N2 H2 121(2) no

loop_
_geom_bond_atom_site_label_1
_geom_bond_atom_site_label_2
_geom_bond_distance
_geom_bond_publ_flag
C1 C4 1.532(4) no
C1 H1A 0.9600 no
C1 H1B 0.9600 no
C1 H1C 0.9600 no
C2 C4 1.523(4) no
C2 H2A 0.9600 no
C2 H2B 0.9600 no
C2 H2C 0.9600 no
C3 C4 1.505(4) no
C3 H3A 0.9600 no
C3 H3B 0.9600 no
C3 H3C 0.9600 no
C4 C5 1.531(3) no
C5 C10 1.379(4) no
C5 C6 1.394(4) no
C6 C7 1.373(4) no
C6 H6 0.9300 no
C7 C8 1.395(4) no
C7 H7 0.9300 no
C8 C9 1.375(3) no
C8 C11 1.470(3) no
C9 C10 1.378(3) no
C9 H9 0.9300 no
C10 H10 0.9300 no
C11 N1 1.332(3) no
C11 C12 1.396(3) no
C12 C13 1.378(3) no
C12 H12 0.9300 no
C13 N2 1.346(3) no
C13 C14 1.468(3) no
C14 C15 1.387(3) no
C14 C19 1.391(3) no
C15 C16 1.374(3) no
C15 H15 0.9300 no
C16 C17 1.386(3) no
C16 H16 0.9300 no
C17 C18 1.387(3) no
C17 C20 1.480(3) no
C18 C19 1.378(4) no
C18 H18 0.9300 no
C19 H19 0.9300 no
C20 C21 1.389(4) no
C20 C25 1.395(3) no
C21 C22 1.378(4) no
C21 H21 0.9300 no
C22 C23 1.377(4) no
C22 H22 0.9300 no
C23 C24 1.378(4) no
C23 H23 0.9300 no
C24 C25 1.378(4) no
C24 H24 0.9300 no
C25 H25 0.9300 no
N1 N2 1.350(3) no
N2 H2 0.79(3) no

loop_
_geom_hbond_atom_site_label_D
_geom_hbond_atom_site_label_H
_geom_hbond_atom_site_label_A
_geom_hbond_site_symmetry_A
_geom_hbond_distance_DH
_geom_hbond_distance_HA
_geom_hbond_distance_DA
_geom_hbond_angle_DHA
N2 H2 N1 2_565 0.79(3) 2.25(3) 2.940(3) 146(3)

loop_
_geom_torsion_atom_site_label_1
_geom_torsion_atom_site_label_2
_geom_torsion_atom_site_label_3
_geom_torsion_atom_site_label_4
_geom_torsion
_geom_torsion_publ_flag
C3 C4 C5 C10 -17.5(4) no
C2 C4 C5 C10 103.6(3) no
C1 C4 C5 C10 -138.2(3) no
C3 C4 C5 C6 163.6(3) no
C2 C4 C5 C6 -75.3(3) no
C1 C4 C5 C6 42.9(4) no
C10 C5 C6 C7 1.5(4) no
C4 C5 C6 C7 -179.5(3) no
C5 C6 C7 C8 0.2(5) no
C6 C7 C8 C9 -1.8(4) no
C6 C7 C8 C11 178.6(3) no
C7 C8 C9 C10 1.8(4) no
C11 C8 C9 C10 -178.7(2) no
C8 C9 C10 C5 0.0(4) no
C6 C5 C10 C9 -1.6(4) no
C4 C5 C10 C9 179.4(3) no
C9 C8 C11 N1 -9.2(4) no
C7 C8 C11 N1 170.4(2) no
C9 C8 C11 C12 171.1(3) no
C7 C8 C11 C12 -9.4(4) no
N1 C11 C12 C13 0.2(3) no
C8 C11 C12 C13 -180.0(2) no
C11 C12 C13 N2 0.4(3) no
C11 C12 C13 C14 -179.9(2) no
N2 C13 C14 C15 -168.9(2) no
C12 C13 C14 C15 11.4(4) no
N2 C13 C14 C19 11.3(4) no
C12 C13 C14 C19 -168.4(3) no
C19 C14 C15 C16 -0.2(4) no
C13 C14 C15 C16 180.0(2) no
C14 C15 C16 C17 0.9(4) no
C15 C16 C17 C18 -1.2(4) no
C15 C16 C17 C20 179.6(2) no
C16 C17 C18 C19 0.9(4) no
C20 C17 C18 C19 -180.0(3) no
C17 C18 C19 C14 -0.2(4) no
C15 C14 C19 C18 -0.2(4) no
C13 C14 C19 C18 179.7(2) no
C16 C17 C20 C21 41.9(4) no
C18 C17 C20 C21 -137.3(3) no
C16 C17 C20 C25 -138.3(3) no
C18 C17 C20 C25 42.5(4) no
C25 C20 C21 C22 -0.2(4) no
C17 C20 C21 C22 179.6(3) no
C20 C21 C22 C23 0.5(5) no
C21 C22 C23 C24 -0.4(5) no
C22 C23 C24 C25 -0.2(5) no
C23 C24 C25 C20 0.6(4) no
C21 C20 C25 C24 -0.4(4) no
C17 C20 C25 C24 179.8(2) no
C12 C11 N1 N2 -0.8(3) no
C8 C11 N1 N2 179.4(2) no
C12 C13 N2 N1 -1.0(3) no
C14 C13 N2 N1 179.3(2) no
C11 N1 N2 C13 1.2(3) no

loop_
_cod_related_entry_id
_cod_related_entry_database
_cod_related_entry_code
1 ChemSpider 21123991
